data_1547843
loop_
_publ_author_name
'Lv, Zhuang'
'Wei, Huanjie'
'Li, Qing'
'Su, Xianlong'
'Liu, Shujuan'
'Zhang, Kenneth Yin'
'Lv, Wen'
'Zhao, Qiang'
'Li, Xianghong'
'Huang, Wei'

_publ_section_title
;
 Achieving efficient photodynamic therapy under both normoxia and hypoxia
 using cyclometalated Ru(ii) photosensitizer through type I photochemical
 process.
;
_journal_issue 2
_journal_name_full 'Chemical science'
_journal_page_first 502
_journal_page_last 512
_journal_paper_doi 10.1039/c7sc03765a
_journal_volume 9
_journal_year 2018
_chemical_formula_sum 'C26 H22 F2 N2 O2'
_chemical_formula_weight 432.46
_space_group_IT_number 14
_space_group_name_Hall '-P 2ybc'
_space_group_name_H-M_alt 'P 1 21/c 1'
_symmetry_cell_setting monoclinic
_symmetry_space_group_name_Hall '-P 2ybc'
_symmetry_space_group_name_H-M 'P 1 21/c 1'
_atom_sites_solution_hydrogens geom
_atom_sites_solution_primary direct
_atom_sites_solution_secondary difmap
_audit_creation_method SHELXL-97
_audit_update_record
;
2016-10-31 deposited with the CCDC.
2017-10-31 downloaded from the CCDC.
;
_cell_angle_alpha 90.00
_cell_angle_beta 97.923(4)
_cell_angle_gamma 90.00
_cell_formula_units_Z 4
_cell_length_a 8.3521(17)
_cell_length_b 12.418(2)
_cell_length_c 20.681(4)
_cell_measurement_reflns_used 3051
_cell_measurement_temperature 296(2)
_cell_measurement_theta_max 23.94
_cell_measurement_theta_min 2.46
_cell_volume 2124.5(7)
_computing_cell_refinement 'Bruker SAINT'
_computing_data_collection 'Bruker APEX2'
_computing_data_reduction 'Bruker SAINT'
_computing_molecular_graphics 'Bruker SHELXTL'
_computing_publication_material 'Bruker SHELXTL'
_computing_structure_refinement 'SHELXL-97 (Sheldrick, 1997)'
_computing_structure_solution 'SHELXS-97 (Sheldrick, 1990)'
_diffrn_ambient_temperature 296(2)
_diffrn_measured_fraction_theta_full 0.989
_diffrn_measured_fraction_theta_max 0.989
_diffrn_measurement_device_type 'Bruker APEX-II CCD'
_diffrn_measurement_method '\f and \w scans'
_diffrn_radiation_monochromator graphite
_diffrn_radiation_source 'fine-focus sealed tube'
_diffrn_radiation_type MoK\a
_diffrn_radiation_wavelength 0.71073
_diffrn_reflns_av_R_equivalents 0.0485
_diffrn_reflns_av_sigmaI/netI 0.0531
_diffrn_reflns_limit_h_max 11
_diffrn_reflns_limit_h_min -11
_diffrn_reflns_limit_k_max 17
_diffrn_reflns_limit_k_min -17
_diffrn_reflns_limit_l_max 25
_diffrn_reflns_limit_l_min -29
_diffrn_reflns_number 22259
_diffrn_reflns_theta_full 29.97
_diffrn_reflns_theta_max 29.97
_diffrn_reflns_theta_min 1.92
_diffrn_standards_number 0
_exptl_absorpt_coefficient_mu 0.098
_exptl_absorpt_correction_T_max 0.9903
_exptl_absorpt_correction_T_min 0.9883
_exptl_absorpt_correction_type none
_exptl_crystal_colour yellow
_exptl_crystal_density_diffrn 1.352
_exptl_crystal_density_method 'not measured'
_exptl_crystal_description block
_exptl_crystal_F_000 904
_exptl_crystal_size_max 0.12
_exptl_crystal_size_mid 0.10
_exptl_crystal_size_min 0.10
_refine_diff_density_max 0.183
_refine_diff_density_min -0.165
_refine_diff_density_rms 0.038
_refine_ls_extinction_coef 0.0014(6)
_refine_ls_extinction_expression Fc^*^=kFc[1+0.001xFc^2^\l^3^/sin(2\q)]^-1/4^
_refine_ls_extinction_method SHELXL
_refine_ls_goodness_of_fit_ref 0.974
_refine_ls_hydrogen_treatment mixed
_refine_ls_matrix_type full
_refine_ls_number_parameters 292
_refine_ls_number_reflns 6107
_refine_ls_number_restraints 0
_refine_ls_restrained_S_all 0.974
_refine_ls_R_factor_all 0.1150
_refine_ls_R_factor_gt 0.0488
_refine_ls_shift/su_max 0.001
_refine_ls_shift/su_mean 0.000
_refine_ls_structure_factor_coef Fsqd
_refine_ls_weighting_details 'calc w=1/[\s^2^(Fo^2^)+(0.0777P)^2^+0.0000P] where P=(Fo^2^+2Fc^2^)/3'
_refine_ls_weighting_scheme calc
_refine_ls_wR_factor_gt 0.1254
_refine_ls_wR_factor_ref 0.1594
_reflns_number_gt 3078
_reflns_number_total 6107
_reflns_threshold_expression >2sigma(I)
_cod_data_source_file c7sc03765a2.cif
_cod_data_source_block mo_160923c_0m
_cod_depositor_comments
;
The following automatic conversions were performed:

'_symmetry_cell_setting' value 'Monoclinic' changed to 'monoclinic'
according to
/home/data/users/saulius/crontab/automatic-downloads/rss-feeds/RSC/lib/dictionaries/cif_core.dic
dictionary named 'cif_core.dic' version 2.4.2 from 2011-04-26.

Automatic conversion script
Id: cif_fix_values 4973 2017-02-22 13:04:09Z antanas 

 Adding full bibliography for 1547843.cif.
;
_cod_original_sg_symbol_H-M P2(1)/c
_cod_database_code 1547843

loop_
_symmetry_equiv_pos_as_xyz
'x, y, z'
'-x, y+1/2, -z+1/2'
'-x, -y, -z'
'x, -y-1/2, z-1/2'

loop_
_atom_site_label
_atom_site_type_symbol
_atom_site_fract_x
_atom_site_fract_y
_atom_site_fract_z
_atom_site_U_iso_or_equiv
_atom_site_adp_type
_atom_site_occupancy
_atom_site_symmetry_multiplicity
_atom_site_calc_flag
_atom_site_refinement_flags
F1 F 0.55768(14) 0.57853(8) 0.81342(5) 0.0593(3) Uani 1 1 d .
F2 F 0.56480(17) 0.67898(10) 0.59679(5) 0.0775(4) Uani 1 1 d .
O2 O 0.10372(15) 0.39019(9) 1.12338(5) 0.0468(3) Uani 1 1 d .
O1 O 0.11920(19) 0.56312(10) 1.10621(6) 0.0639(4) Uani 1 1 d .
C8 C 0.3478(2) 0.69290(12) 0.88554(8) 0.0437(4) Uani 1 1 d .
H8 H 0.3600 0.6207 0.8753 0.052 Uiso 1 1 calc R
N2 N 0.0745(2) 0.02119(11) 1.18124(8) 0.0583(4) Uani 1 1 d .
C18 C 0.1352(2) 0.28463(13) 1.10932(8) 0.0412(4) Uani 1 1 d .
N1 N 0.3682(2) 0.87646(11) 0.85483(7) 0.0536(4) Uani 1 1 d .
C1 C 0.4384(2) 0.74541(12) 0.77866(8) 0.0390(4) Uani 1 1 d .
C7 C 0.3850(2) 0.77079(12) 0.84257(8) 0.0402(4) Uani 1 1 d .
C17 C 0.2093(2) 0.25972(13) 1.05515(8) 0.0471(4) Uani 1 1 d .
C14 C 0.2238(2) 0.45017(13) 1.02911(8) 0.0434(4) Uani 1 1 d .
C20 C 0.1185(2) 0.09930(14) 1.14054(9) 0.0483(4) Uani 1 1 d .
C12 C 0.2466(2) 0.64107(14) 0.99017(8) 0.0487(4) Uani 1 1 d .
H12 H 0.1983 0.6670 1.0250 0.058 Uiso 1 1 calc R
C16 C 0.2516(2) 0.34533(14) 1.01589(8) 0.0517(5) Uani 1 1 d .
H16 H 0.3006 0.3291 0.9793 0.062 Uiso 1 1 calc R
C13 C 0.2682(2) 0.53493(14) 0.98680(8) 0.0484(4) Uani 1 1 d .
H13 H 0.3194 0.5118 0.9521 0.058 Uiso 1 1 calc R
C19 C 0.0909(2) 0.20857(13) 1.15148(8) 0.0461(4) Uani 1 1 d .
H19 H 0.0425 0.2296 1.1874 0.055 Uiso 1 1 calc R
C6 C 0.4040(2) 0.81637(13) 0.72625(8) 0.0452(4) Uani 1 1 d .
H6 H 0.3504 0.8803 0.7327 0.054 Uiso 1 1 calc R
C9 C 0.2927(2) 0.71982(13) 0.94371(8) 0.0444(4) Uani 1 1 d .
C5 C 0.4461(2) 0.79562(14) 0.66556(9) 0.0507(4) Uani 1 1 d .
H5 H 0.4217 0.8443 0.6314 0.061 Uiso 1 1 calc R
C4 C 0.5250(2) 0.70150(14) 0.65680(8) 0.0495(4) Uani 1 1 d .
C2 C 0.5189(2) 0.65225(13) 0.76529(8) 0.0432(4) Uani 1 1 d .
C11 C 0.3166(3) 0.90197(14) 0.91072(10) 0.0637(6) Uani 1 1 d .
H11 H 0.3052 0.9746 0.9200 0.076 Uiso 1 1 calc R
C10 C 0.2789(3) 0.82882(14) 0.95574(9) 0.0584(5) Uani 1 1 d .
H10 H 0.2442 0.8522 0.9942 0.070 Uiso 1 1 calc R
C3 C 0.5628(2) 0.62779(14) 0.70554(9) 0.0501(4) Uani 1 1 d .
H3 H 0.6159 0.5639 0.6985 0.060 Uiso 1 1 calc R
C21 C 0.1933(3) 0.07281(14) 1.08536(10) 0.0611(5) Uani 1 1 d .
H21 H 0.2133 0.0009 1.0767 0.073 Uiso 1 1 calc R
C23 C 0.0214(2) 0.04931(15) 1.24306(10) 0.0603(5) Uani 1 1 d .
H23A H -0.0351 -0.0116 1.2586 0.072 Uiso 1 1 calc R
H23B H -0.0543 0.1088 1.2362 0.072 Uiso 1 1 calc R
C22 C 0.2367(3) 0.15030(15) 1.04471(10) 0.0623(5) Uani 1 1 d .
H22 H 0.2860 0.1300 1.0089 0.075 Uiso 1 1 calc R
C25 C 0.1187(3) -0.09171(15) 1.17306(12) 0.0680(6) Uani 1 1 d .
H25A H 0.1344 -0.1263 1.2155 0.082 Uiso 1 1 calc R
H25B H 0.2206 -0.0945 1.1556 0.082 Uiso 1 1 calc R
C24 C 0.1596(3) 0.0807(2) 1.29459(11) 0.0791(7) Uani 1 1 d .
H24A H 0.2358 0.0225 1.3012 0.119 Uiso 1 1 calc R
H24B H 0.1187 0.0959 1.3348 0.119 Uiso 1 1 calc R
H24C H 0.2122 0.1435 1.2806 0.119 Uiso 1 1 calc R
C26 C -0.0047(3) -0.1526(2) 1.12910(16) 0.1069(10) Uani 1 1 d .
H26A H -0.1046 -0.1533 1.1472 0.160 Uiso 1 1 calc R
H26B H 0.0318 -0.2252 1.1247 0.160 Uiso 1 1 calc R
H26C H -0.0212 -0.1187 1.0870 0.160 Uiso 1 1 calc R
C15 C 0.1478(2) 0.47519(13) 1.08620(8) 0.0450(4) Uani 1 1 d .

loop_
_atom_site_aniso_label
_atom_site_aniso_U_11
_atom_site_aniso_U_22
_atom_site_aniso_U_33
_atom_site_aniso_U_23
_atom_site_aniso_U_13
_atom_site_aniso_U_12
F1 0.0760(8) 0.0479(6) 0.0545(6) 0.0128(5) 0.0106(6) 0.0173(5)
F2 0.1027(10) 0.0846(9) 0.0514(7) 0.0027(6) 0.0322(7) 0.0156(7)
O2 0.0602(8) 0.0397(6) 0.0438(7) -0.0009(5) 0.0191(6) -0.0014(5)
O1 0.0956(11) 0.0421(7) 0.0609(8) -0.0052(6) 0.0352(8) -0.0016(7)
C8 0.0556(11) 0.0349(8) 0.0406(9) -0.0011(7) 0.0065(8) -0.0021(7)
N2 0.0697(11) 0.0415(8) 0.0663(11) 0.0096(7) 0.0189(9) -0.0016(7)
C18 0.0447(10) 0.0393(8) 0.0394(9) -0.0028(7) 0.0046(7) -0.0020(7)
N1 0.0761(12) 0.0365(7) 0.0495(9) 0.0001(6) 0.0125(8) 0.0006(7)
C1 0.0410(9) 0.0337(8) 0.0417(9) 0.0003(6) 0.0045(7) -0.0039(7)
C7 0.0442(10) 0.0348(8) 0.0406(9) 0.0004(7) 0.0017(7) -0.0009(7)
C17 0.0612(12) 0.0433(9) 0.0388(9) -0.0030(7) 0.0138(8) -0.0008(8)
C14 0.0533(11) 0.0436(9) 0.0341(8) -0.0004(7) 0.0085(8) -0.0028(7)
C20 0.0498(11) 0.0444(9) 0.0508(10) 0.0035(8) 0.0074(9) -0.0028(8)
C12 0.0602(12) 0.0501(10) 0.0367(9) -0.0014(7) 0.0096(8) -0.0032(8)
C16 0.0699(13) 0.0500(10) 0.0385(9) -0.0029(7) 0.0189(9) -0.0008(9)
C13 0.0612(12) 0.0482(10) 0.0373(9) 0.0006(7) 0.0119(8) -0.0019(8)
C19 0.0535(11) 0.0432(9) 0.0434(9) 0.0004(7) 0.0130(8) 0.0003(8)
C6 0.0522(11) 0.0376(8) 0.0468(10) 0.0062(7) 0.0101(8) 0.0027(7)
C9 0.0539(11) 0.0393(8) 0.0393(9) -0.0011(7) 0.0042(8) -0.0010(7)
C5 0.0580(12) 0.0507(10) 0.0441(10) 0.0116(8) 0.0100(9) 0.0015(8)
C4 0.0541(11) 0.0554(11) 0.0415(10) -0.0015(8) 0.0155(8) -0.0008(8)
C2 0.0458(10) 0.0391(8) 0.0438(10) 0.0062(7) 0.0031(8) 0.0006(7)
C11 0.1024(18) 0.0362(9) 0.0543(12) -0.0045(8) 0.0174(12) 0.0029(10)
C10 0.0882(15) 0.0451(10) 0.0437(10) -0.0055(8) 0.0158(10) 0.0029(10)
C3 0.0538(12) 0.0442(9) 0.0545(11) -0.0009(8) 0.0151(9) 0.0045(8)
C21 0.0826(15) 0.0400(10) 0.0649(13) -0.0014(8) 0.0248(11) 0.0031(9)
C23 0.0578(13) 0.0575(11) 0.0695(13) 0.0185(10) 0.0227(11) 0.0011(9)
C22 0.0886(16) 0.0487(10) 0.0546(12) -0.0073(9) 0.0280(11) 0.0023(10)
C25 0.0686(14) 0.0479(11) 0.0895(16) 0.0177(10) 0.0181(12) 0.0107(10)
C24 0.0745(17) 0.0994(18) 0.0639(14) 0.0138(12) 0.0107(13) 0.0063(13)
C26 0.090(2) 0.0599(15) 0.170(3) -0.0183(16) 0.019(2) -0.0082(13)
C15 0.0540(11) 0.0413(9) 0.0406(9) 0.0004(7) 0.0096(8) -0.0046(8)

loop_
_atom_type_symbol
_atom_type_description
_atom_type_scat_dispersion_real
_atom_type_scat_dispersion_imag
_atom_type_scat_source
C C 0.0033 0.0016 'International Tables Vol C Tables 4.2.6.8 and 6.1.1.4'
H H 0.0000 0.0000 'International Tables Vol C Tables 4.2.6.8 and 6.1.1.4'
N N 0.0061 0.0033 'International Tables Vol C Tables 4.2.6.8 and 6.1.1.4'
O O 0.0106 0.0060 'International Tables Vol C Tables 4.2.6.8 and 6.1.1.4'
F F 0.0171 0.0103 'International Tables Vol C Tables 4.2.6.8 and 6.1.1.4'

loop_
_geom_angle_atom_site_label_1
_geom_angle_atom_site_label_2
_geom_angle_atom_site_label_3
_geom_angle
C18 O2 C15 122.39(13)
C7 C8 C9 121.44(15)
C7 C8 H8 119.3
C9 C8 H8 119.3
C20 N2 C23 120.79(15)
C20 N2 C25 120.96(17)
C23 N2 C25 116.35(16)
C19 C18 O2 116.48(15)
C19 C18 C17 123.34(15)
O2 C18 C17 120.17(14)
C11 N1 C7 116.83(15)
C2 C1 C6 115.22(16)
C2 C1 C7 124.62(14)
C6 C1 C7 120.13(14)
N1 C7 C8 121.58(16)
N1 C7 C1 115.20(14)
C8 C7 C1 123.16(14)
C18 C17 C22 116.20(16)
C18 C17 C16 118.11(15)
C22 C17 C16 125.70(17)
C16 C14 C13 120.68(16)
C16 C14 C15 118.43(15)
C13 C14 C15 120.89(15)
N2 C20 C19 121.61(17)
N2 C20 C21 121.20(16)
C19 C20 C21 117.19(16)
C13 C12 C9 125.31(16)
C13 C12 H12 117.3
C9 C12 H12 117.3
C14 C16 C17 122.93(17)
C14 C16 H16 118.5
C17 C16 H16 118.5
C12 C13 C14 129.69(17)
C12 C13 H13 115.2
C14 C13 H13 115.2
C18 C19 C20 120.03(17)
C18 C19 H19 120.0
C20 C19 H19 120.0
C5 C6 C1 122.68(16)
C5 C6 H6 118.7
C1 C6 H6 118.7
C10 C9 C8 115.95(16)
C10 C9 C12 120.06(16)
C8 C9 C12 123.97(15)
C4 C5 C6 118.07(16)
C4 C5 H5 121.0
C6 C5 H5 121.0
F2 C4 C5 118.75(16)
F2 C4 C3 118.40(16)
C5 C4 C3 122.84(17)
F1 C2 C3 116.42(15)
F1 C2 C1 119.35(15)
C3 C2 C1 124.23(15)
N1 C11 C10 124.56(17)
N1 C11 H11 117.7
C10 C11 H11 117.7
C11 C10 C9 119.62(18)
C11 C10 H10 120.2
C9 C10 H10 120.2
C4 C3 C2 116.97(16)
C4 C3 H3 121.5
C2 C3 H3 121.5
C22 C21 C20 121.31(17)
C22 C21 H21 119.3
C20 C21 H21 119.3
N2 C23 C24 112.76(18)
N2 C23 H23A 109.0
C24 C23 H23A 109.0
N2 C23 H23B 109.0
C24 C23 H23B 109.0
H23A C23 H23B 107.8
C21 C22 C17 121.93(18)
C21 C22 H22 119.0
C17 C22 H22 119.0
N2 C25 C26 113.18(19)
N2 C25 H25A 108.9
C26 C25 H25A 108.9
N2 C25 H25B 108.9
C26 C25 H25B 108.9
H25A C25 H25B 107.8
C23 C24 H24A 109.5
C23 C24 H24B 109.5
H24A C24 H24B 109.5
C23 C24 H24C 109.5
H24A C24 H24C 109.5
H24B C24 H24C 109.5
C25 C26 H26A 109.5
C25 C26 H26B 109.5
H26A C26 H26B 109.5
C25 C26 H26C 109.5
H26A C26 H26C 109.5
H26B C26 H26C 109.5
O1 C15 O2 114.85(15)
O1 C15 C14 127.21(16)
O2 C15 C14 117.93(14)

loop_
_geom_bond_atom_site_label_1
_geom_bond_atom_site_label_2
_geom_bond_distance
F1 C2 1.3581(18)
F2 C4 1.358(2)
O2 C18 1.3759(19)
O2 C15 1.385(2)
O1 C15 1.2032(19)
C8 C7 1.378(2)
C8 C9 1.387(2)
C8 H8 0.9300
N2 C20 1.367(2)
N2 C23 1.452(2)
N2 C25 1.465(2)
C18 C19 1.370(2)
C18 C17 1.388(2)
N1 C11 1.327(2)
N1 C7 1.348(2)
C1 C2 1.385(2)
C1 C6 1.396(2)
C1 C7 1.486(2)
C17 C22 1.399(2)
C17 C16 1.412(2)
C14 C16 1.357(2)
C14 C13 1.449(2)
C14 C15 1.449(2)
C20 C19 1.400(2)
C20 C21 1.414(3)
C12 C13 1.333(2)
C12 C9 1.459(2)
C12 H12 0.9300
C16 H16 0.9300
C13 H13 0.9300
C19 H19 0.9300
C6 C5 1.374(2)
C6 H6 0.9300
C9 C10 1.384(2)
C5 C4 1.366(2)
C5 H5 0.9300
C4 C3 1.366(2)
C2 C3 1.371(2)
C11 C10 1.368(3)
C11 H11 0.9300
C10 H10 0.9300
C3 H3 0.9300
C21 C22 1.359(3)
C21 H21 0.9300
C23 C24 1.510(3)
C23 H23A 0.9700
C23 H23B 0.9700
C22 H22 0.9300
C25 C26 1.484(3)
C25 H25A 0.9700
C25 H25B 0.9700
C24 H24A 0.9600
C24 H24B 0.9600
C24 H24C 0.9600
C26 H26A 0.9600
C26 H26B 0.9600
C26 H26C 0.9600

loop_
_geom_torsion_atom_site_label_1
_geom_torsion_atom_site_label_2
_geom_torsion_atom_site_label_3
_geom_torsion_atom_site_label_4
_geom_torsion
C15 O2 C18 C19 177.54(15)
C15 O2 C18 C17 -2.0(2)
C11 N1 C7 C8 1.1(3)
C11 N1 C7 C1 178.28(17)
C9 C8 C7 N1 -0.6(3)
C9 C8 C7 C1 -177.58(16)
C2 C1 C7 N1 155.08(16)
C6 C1 C7 N1 -26.8(2)
C2 C1 C7 C8 -27.8(3)
C6 C1 C7 C8 150.32(17)
C19 C18 C17 C22 0.5(3)
O2 C18 C17 C22 179.97(16)
C19 C18 C17 C16 -179.05(17)
O2 C18 C17 C16 0.4(3)
C23 N2 C20 C19 -10.0(3)
C25 N2 C20 C19 -173.76(18)
C23 N2 C20 C21 170.22(19)
C25 N2 C20 C21 6.5(3)
C13 C14 C16 C17 -179.40(18)
C15 C14 C16 C17 0.1(3)
C18 C17 C16 C14 0.5(3)
C22 C17 C16 C14 -179.0(2)
C9 C12 C13 C14 -178.37(19)
C16 C14 C13 C12 177.61(18)
C15 C14 C13 C12 -1.9(3)
O2 C18 C19 C20 179.86(15)
C17 C18 C19 C20 -0.6(3)
N2 C20 C19 C18 -179.41(17)
C21 C20 C19 C18 0.4(3)
C2 C1 C6 C5 0.2(3)
C7 C1 C6 C5 -178.03(16)
C7 C8 C9 C10 -0.5(3)
C7 C8 C9 C12 178.02(17)
C13 C12 C9 C10 -173.59(19)
C13 C12 C9 C8 8.0(3)
C1 C6 C5 C4 -0.1(3)
C6 C5 C4 F2 178.83(16)
C6 C5 C4 C3 0.2(3)
C6 C1 C2 F1 179.89(15)
C7 C1 C2 F1 -1.9(2)
C6 C1 C2 C3 -0.5(3)
C7 C1 C2 C3 177.64(16)
C7 N1 C11 C10 -0.5(3)
N1 C11 C10 C9 -0.6(4)
C8 C9 C10 C11 1.0(3)
C12 C9 C10 C11 -177.5(2)
F2 C4 C3 C2 -179.10(16)
C5 C4 C3 C2 -0.4(3)
F1 C2 C3 C4 -179.77(16)
C1 C2 C3 C4 0.6(3)
N2 C20 C21 C22 179.8(2)
C19 C20 C21 C22 0.0(3)
C20 N2 C23 C24 -76.1(2)
C25 N2 C23 C24 88.4(2)
C20 C21 C22 C17 -0.2(3)
C18 C17 C22 C21 -0.1(3)
C16 C17 C22 C21 179.4(2)
C20 N2 C25 C26 -90.3(3)
C23 N2 C25 C26 105.2(2)
C18 O2 C15 O1 -176.60(16)
C18 O2 C15 C14 2.5(2)
C16 C14 C15 O1 177.42(19)
C13 C14 C15 O1 -3.0(3)
C16 C14 C15 O2 -1.6(3)
C13 C14 C15 O2 177.96(16)
